data_7101166
loop_
_publ_author_name
'Fumio Toda'
'Shinji Toyota'

_publ_section_title
;
A new [2+2] photodimerization of 5-chloro- and
5-methyl-2-pyridone in their inclusion complexes with
1,1f-biphenyl-2,2f-dicarboxylic acid as a model for DNA damage by
photodimerization of its thymine component
;
_journal_issue 5
_journal_name_full 'Chemical Communications'
_journal_paper_doi 10.1039/b414134b
_journal_year 2005
_chemical_formula_sum 'C26 H24 N2 O6'
_chemical_formula_weight 460.49
_space_group_IT_number 15
_symmetry_cell_setting monoclinic
_symmetry_Int_Tables_number 15
_symmetry_space_group_name_Hall '-C 2yc'
_symmetry_space_group_name_H-M 'C 1 2/c 1'
_audit_creation_date 'Sat Jun 12 13:19:09 2004'
_audit_creation_method 'by teXsan'
_cell_angle_alpha 90
_cell_angle_beta 96.0058(7)
_cell_angle_gamma 90
_cell_formula_units_Z 4
_cell_length_a 15.1110(3)
_cell_length_b 15.0153(3)
_cell_length_c 10.1193(3)
_cell_measurement_reflns_used 9165
_cell_measurement_temperature 173.2
_cell_measurement_theta_max 27.5
_cell_measurement_theta_min 1.9
_cell_volume 2283.43(9)
_computing_cell_refinement PROCESS-AUTO
_computing_data_collection PROCESS-AUTO
_computing_data_reduction 'teXsan Ver. 1.11'
_computing_publication_material 'teXsan Ver. 1.11'
_computing_structure_refinement 'teXsan Ver. 1.10'
_computing_structure_solution SIR92
_diffrn_detector_area_resol_mean 10.00
_diffrn_measured_fraction_theta_full 0.9947
_diffrn_measured_fraction_theta_max 0.9947
_diffrn_measurement_device_type 'Rigaku RAXIS-IV Imaging Plate'
_diffrn_measurement_method \w
_diffrn_radiation_type 'Mo K\a'
_diffrn_radiation_wavelength 0.7107
_diffrn_reflns_av_R_equivalents 0.036
_diffrn_reflns_limit_h_max 19
_diffrn_reflns_limit_h_min -18
_diffrn_reflns_limit_k_max 19
_diffrn_reflns_limit_k_min -18
_diffrn_reflns_limit_l_max 13
_diffrn_reflns_limit_l_min -13
_diffrn_reflns_number 7812
_diffrn_reflns_theta_full 27.48
_diffrn_reflns_theta_max 27.48
_exptl_absorpt_coefficient_mu 0.096
_exptl_absorpt_correction_T_max 0.981
_exptl_absorpt_correction_T_min 0.894
_exptl_absorpt_correction_type multi-scan
_exptl_absorpt_process_details '(Higashi, 1995)'
_exptl_crystal_colour colorless
_exptl_crystal_density_diffrn 1.339
_exptl_crystal_density_method 'not measured'
_exptl_crystal_description block
_exptl_crystal_size_max 0.250
_exptl_crystal_size_mid 0.200
_exptl_crystal_size_min 0.200
_refine_diff_density_max 0.52
_refine_diff_density_min -0.58
_refine_ls_extinction_method none
_refine_ls_goodness_of_fit_ref 1.013
_refine_ls_hydrogen_treatment noref
_refine_ls_number_parameters 154
_refine_ls_number_reflns 2609
_refine_ls_R_factor_gt 0.0520
_refine_ls_shift/su_max 0.0003
_refine_ls_structure_factor_coef Fsqd
_refine_ls_weighting_details 'w = 1/[\s^2^(Fo^2^) + (0.11000(Max(Fo^2^,0) + 2Fc^2^)/3)^2^]'
_refine_ls_weighting_scheme calc
_refine_ls_wR_factor_ref 0.1675
_reflns_number_gt 1852
_reflns_number_total 2609
_reflns_threshold_expression F^2^>2.0\s(F^2^)
_cod_data_source_file b414134b.txt
_cod_original_formula_sum 'C26 H24 N2 O6 '
_cod_database_code 7101166

loop_
_symmetry_equiv_pos_as_xyz
x,y,z
-x,y,1/2-z
-x,-y,-z
x,-y,1/2+z
1/2+x,1/2+y,z
1/2-x,1/2+y,1/2-z
1/2-x,1/2-y,-z
1/2+x,1/2-y,1/2+z

loop_
_atom_site_label
_atom_site_type_symbol
_atom_site_fract_x
_atom_site_fract_y
_atom_site_fract_z
_atom_site_U_iso_or_equiv
_atom_site_adp_type
_atom_site_occupancy
_atom_site_calc_flag
O(1) O 0.9322(1) 0.26089(10) 0.9064(1) 0.0321(4) Uani 1.00 d
O(2) O 0.8867(1) 0.17769(9) 0.7290(1) 0.0334(4) Uani 1.00 d
O(3) O 0.5713(1) 0.54662(10) 0.6188(2) 0.0371(4) Uani 1.00 d
N(1) N 0.5615(1) 0.3973(1) 0.5891(2) 0.0264(4) Uani 1.00 d
C(1) C 0.8965(1) 0.3322(1) 0.6970(2) 0.0220(5) Uani 1.00 d
C(2) C 0.8207(1) 0.3350(1) 0.6054(2) 0.0283(5) Uani 1.00 d
C(3) C 0.8026(1) 0.4080(2) 0.5246(2) 0.0358(6) Uani 1.00 d
C(4) C 0.8603(2) 0.4796(1) 0.5337(2) 0.0388(6) Uani 1.00 d
C(5) C 0.9370(1) 0.4770(1) 0.6230(2) 0.0298(5) Uani 1.00 d
C(6) C 0.9575(1) 0.4037(1) 0.7050(2) 0.0217(4) Uani 1.00 d
C(7) C 0.9076(1) 0.2540(1) 0.7884(2) 0.0227(5) Uani 1.00 d
C(8) C 0.5902(1) 0.4687(1) 0.6628(2) 0.0279(5) Uani 1.00 d
C(9) C 0.6391(2) 0.4494(1) 0.7868(2) 0.0337(6) Uani 1.00 d
C(10) C 0.6558(1) 0.3638(1) 0.8261(2) 0.0328(6) Uani 1.00 d
C(11) C 0.6253(1) 0.2914(1) 0.7458(2) 0.0256(5) Uani 1.00 d
C(12) C 0.5778(1) 0.3112(1) 0.6280(2) 0.0264(5) Uani 1.00 d
C(13) C 0.6423(2) 0.1969(1) 0.7906(2) 0.0373(6) Uani 1.00 d
H(1) H 0.7811 0.2855 0.5989 0.0343 Uiso 1.00 calc
H(2) H 0.7505 0.4087 0.4629 0.0426 Uiso 1.00 calc
H(3) H 0.8474 0.5303 0.4794 0.0465 Uiso 1.00 calc
H(4) H 0.9768 0.5267 0.6277 0.0368 Uiso 1.00 calc
H(5) H 0.8928 0.1260 0.7983 0.0475 Uiso 1.00 calc
H(6) H 0.5275 0.4076 0.5054 0.0327 Uiso 1.00 calc
H(7) H 0.6609 0.4972 0.8436 0.0399 Uiso 1.00 calc
H(8) H 0.6888 0.3533 0.9101 0.0417 Uiso 1.00 calc
H(9) H 0.5553 0.2638 0.5707 0.0322 Uiso 1.00 calc
H(10) H 0.5878 0.1667 0.7971 0.0477 Uiso 1.00 calc
H(11) H 0.6767 0.1963 0.8754 0.0477 Uiso 1.00 calc
H(12) H 0.6749 0.1661 0.7286 0.0477 Uiso 1.00 calc

loop_
_atom_site_aniso_label
_atom_site_aniso_U_11
_atom_site_aniso_U_22
_atom_site_aniso_U_33
_atom_site_aniso_U_12
_atom_site_aniso_U_13
_atom_site_aniso_U_23
O(1) 0.0376(8) 0.0376(8) 0.0200(7) -0.0065(6) -0.0022(6) 0.0049(6)
O(2) 0.0419(9) 0.0249(7) 0.0304(8) -0.0051(6) -0.0096(7) 0.0043(6)
O(3) 0.0458(10) 0.0266(8) 0.0355(9) 0.0053(7) -0.0121(7) -0.0066(6)
N(1) 0.0261(8) 0.0279(9) 0.0240(9) 0.0033(7) -0.0035(7) -0.0065(7)
C(1) 0.0205(9) 0.0256(9) 0.0198(9) 0.0044(7) 0.0018(7) 0.0001(7)
C(2) 0.0223(10) 0.036(1) 0.026(1) 0.0043(8) 0.0001(8) 0.0002(8)
C(3) 0.029(1) 0.046(1) 0.031(1) 0.0136(10) -0.0049(9) 0.0044(9)
C(4) 0.048(1) 0.035(1) 0.033(1) 0.019(1) 0.004(1) 0.0113(9)
C(5) 0.038(1) 0.0228(9) 0.029(1) 0.0047(8) 0.0060(9) 0.0037(8)
C(6) 0.0250(10) 0.0218(8) 0.0186(9) 0.0037(7) 0.0041(7) -0.0012(7)
C(7) 0.0175(9) 0.0289(10) 0.0213(10) -0.0016(7) 0.0002(7) 0.0024(7)
C(8) 0.0277(10) 0.0255(10) 0.030(1) 0.0024(8) -0.0002(8) -0.0045(8)
C(9) 0.041(1) 0.029(1) 0.029(1) -0.0030(9) -0.0077(9) -0.0081(8)
C(10) 0.037(1) 0.035(1) 0.025(1) -0.0004(9) -0.0061(9) -0.0031(8)
C(11) 0.0257(10) 0.0276(10) 0.0242(10) 0.0001(8) 0.0065(8) -0.0011(8)
C(12) 0.0233(10) 0.0258(10) 0.030(1) -0.0011(8) 0.0011(8) -0.0073(8)
C(13) 0.047(1) 0.030(1) 0.035(1) 0.001(1) 0.007(1) 0.0021(9)

loop_
_atom_type_symbol
_atom_type_description
_atom_type_scat_dispersion_real
_atom_type_scat_dispersion_imag
_atom_type_scat_source
C C 0.003 0.002
;International Tables for Crystallography
(1992, Vol. C, Tables 4.2.6.8 and 6.1.1.1)
;
H H 0.000 0.000
;International Tables for Crystallography
(1992, Vol. C, Table 6.1.1.2)
;
N N 0.006 0.003
;International Tables for Crystallography
(1992, Vol. C, Tables 4.2.6.8 and 6.1.1.1)
;
O O 0.011 0.006
;International Tables for Crystallography
(1992, Vol. C, Tables 4.2.6.8 and 6.1.1.1)
;

loop_
_geom_angle_atom_site_label_1
_geom_angle_atom_site_label_2
_geom_angle_atom_site_label_3
_geom_angle
_geom_angle_site_symmetry_3
_geom_angle_publ_flag
C(8) N(1) C(12) 123.7(2) . yes
C(2) C(1) C(6) 120.0(2) . yes
C(2) C(1) C(7) 117.7(2) . yes
C(6) C(1) C(7) 122.2(2) . yes
C(1) C(2) C(3) 121.1(2) . yes
C(2) C(3) C(4) 119.7(2) . yes
C(3) C(4) C(5) 119.8(2) . yes
C(4) C(5) C(6) 121.8(2) . yes
C(1) C(6) C(5) 117.6(2) . yes
C(1) C(6) C(6) 123.3(1) 2_756 yes
C(5) C(6) C(6) 119.1(1) 2_756 yes
O(1) C(7) O(2) 123.7(2) . yes
O(1) C(7) C(1) 123.0(2) . yes
O(2) C(7) C(1) 113.3(2) . yes
O(3) C(8) N(1) 119.2(2) . yes
O(3) C(8) C(9) 125.1(2) . yes
N(1) C(8) C(9) 115.7(2) . yes
C(8) C(9) C(10) 121.0(2) . yes
C(9) C(10) C(11) 121.5(2) . yes
C(10) C(11) C(12) 116.7(2) . yes
C(10) C(11) C(13) 121.4(2) . yes
C(12) C(11) C(13) 121.9(2) . yes
N(1) C(12) C(11) 121.5(2) . yes

loop_
_geom_bond_atom_site_label_1
_geom_bond_atom_site_label_2
_geom_bond_distance
_geom_bond_site_symmetry_2
_geom_bond_publ_flag
O(1) C(7) 1.217(2) . yes
O(2) C(7) 1.317(2) . yes
O(3) C(8) 1.273(2) . yes
N(1) C(8) 1.351(3) . yes
N(1) C(12) 1.366(3) . yes
C(1) C(2) 1.397(3) . yes
C(1) C(6) 1.411(3) . yes
C(1) C(7) 1.493(3) . yes
C(2) C(3) 1.377(3) . yes
C(3) C(4) 1.382(3) . yes
C(4) C(5) 1.393(3) . yes
C(5) C(6) 1.394(3) . yes
C(6) C(6) 1.496(4) 2_756 yes
C(8) C(9) 1.419(3) . yes
C(9) C(10) 1.362(3) . yes
C(10) C(11) 1.404(3) . yes
C(11) C(12) 1.359(3) . yes
C(11) C(13) 1.503(3) . yes

loop_
_geom_contact_atom_site_label_1
_geom_contact_atom_site_label_2
_geom_contact_distance
_geom_contact_site_symmetry_2
O(1) C(12) 3.163(2) 8_555
O(1) O(3) 3.227(2) 6_646
O(1) C(13) 3.434(3) 7_657
O(1) N(1) 3.482(2) 8_555
O(2) O(3) 2.539(2) 6_646
O(2) C(8) 3.329(3) 6_646
O(2) C(9) 3.452(3) 6_646
O(2) N(1) 3.574(2) 7_656
O(3) N(1) 2.877(2) 3_666
O(3) C(7) 3.259(2) 6_656
O(3) O(3) 3.361(3) 3_666
O(3) C(8) 3.559(3) 3_666
O(3) O(3) 3.590(4) 2_656
N(1) C(9) 3.490(3) 2_656
N(1) C(10) 3.516(3) 2_656
C(2) C(11) 3.470(3) .
C(2) C(10) 3.543(3) .
C(5) C(5) 3.361(4) 3_766
C(8) C(8) 3.399(4) 2_656
C(8) C(9) 3.567(3) 2_656
C(11) C(12) 3.458(3) 2_656
C(12) C(12) 3.582(4) 2_656

loop_
_geom_hbond_atom_site_label_D
_geom_hbond_atom_site_label_H
_geom_hbond_atom_site_label_A
_geom_hbond_site_symmetry_A
_geom_hbond_angle_DHA
_geom_hbond_publ_flag
N(1) H(6) O(2) 7_656 112.443 no
N(1) H(6) O(1) 8_454 110.513 no
N(1) H(6) O(3) 3_666 157.242 no

loop_
_geom_torsion_atom_site_label_1
_geom_torsion_atom_site_label_2
_geom_torsion_atom_site_label_3
_geom_torsion_atom_site_label_4
_geom_torsion
_geom_torsion_site_symmetry_3
_geom_torsion_site_symmetry_4
_geom_torsion_publ_flag
O(1) C(7) C(1) C(2) -136.8(2) . . yes
O(1) C(7) C(1) C(6) 40.3(3) . . yes
O(2) C(7) C(1) C(2) 42.3(2) . . yes
O(2) C(7) C(1) C(6) -140.6(2) . . yes
O(3) C(8) N(1) C(12) -179.5(2) . . yes
O(3) C(8) C(9) C(10) 179.6(2) . . yes
N(1) C(8) C(9) C(10) 0.5(3) . . yes
N(1) C(12) C(11) C(10) 0.9(3) . . yes
N(1) C(12) C(11) C(13) 179.0(2) . . yes
C(1) C(2) C(3) C(4) 0.2(3) . . yes
C(1) C(6) C(5) C(4) -1.5(3) . . yes
C(1) C(6) C(6) C(1) 49.0(4) 2_756 2_756 yes
C(1) C(6) C(6) C(5) -130.2(1) 2_756 2_756 yes
C(2) C(1) C(6) C(5) 2.6(3) . . yes
C(2) C(1) C(6) C(6) -176.6(2) . 2_756 yes
C(2) C(3) C(4) C(5) 1.0(4) . . yes
C(3) C(2) C(1) C(6) -2.0(3) . . yes
C(3) C(2) C(1) C(7) 175.2(2) . . yes
C(3) C(4) C(5) C(6) -0.3(3) . . yes
C(4) C(5) C(6) C(6) 177.7(2) . 2_756 yes
C(5) C(6) C(1) C(7) -174.4(2) . . yes
C(5) C(6) C(6) C(5) 50.7(4) 2_756 2_756 yes
C(8) N(1) C(12) C(11) -0.4(3) . . yes
C(8) C(9) C(10) C(11) 0.0(4) . . yes
C(9) C(8) N(1) C(12) -0.3(3) . . yes
C(9) C(10) C(11) C(12) -0.7(3) . . yes
C(9) C(10) C(11) C(13) -178.8(2) . . yes
C(9) C(10) C(11) C(13) -178.8(2) . . yes
